data_7233933
loop_
_publ_author_name
'Maria Amela-Cortes'
'Stephane Cordier'
'Nikolay G. Naumov'
'Cristelle Meriadec'
'Franck Artzner'
'Yann Molard'

_publ_section_title
;
 Hexacyano octahedral metallic clusters as versatile building blocks in
 the design of extended polymeric framework and clustomesogens
;
_journal_name_full 'Journal of Materials Chemistry C'
_journal_page_first 9813
_journal_page_last 9823
_journal_paper_doi 10.1039/C4TC02098G
_journal_volume 2
_journal_year 2014
_chemical_formula_sum 'C6 H4 Br8 Cd Mo6 N6 O2'
_chemical_formula_weight 1519.47
_space_group_IT_number 74
_space_group_name_Hall '-I 2 2a'
_space_group_name_H-M_alt 'I m c m'
_symmetry_cell_setting orthorhombic
_symmetry_Int_Tables_number 74
_symmetry_space_group_name_Hall '-I 2 2a'
_symmetry_space_group_name_H-M 'I m c m'
_cell_angle_alpha 90
_cell_angle_beta 90
_cell_angle_gamma 90
_cell_formula_units_Z 4
_cell_length_a 10.6047(3)
_cell_length_b 13.7982(5)
_cell_length_c 19.7050(7)
_cell_measurement_temperature 293(2)
_cell_volume 2883.35(17)
_computing_structure_refinement 'SHELXL-2014 (Sheldrick, 2014)'
_diffrn_ambient_temperature 293(2)
_diffrn_measured_fraction_theta_full 0.971
_diffrn_measured_fraction_theta_max 0.956
_diffrn_radiation_type MoK\a
_diffrn_radiation_wavelength 0.71073
_diffrn_reflns_av_R_equivalents 0.0479
_diffrn_reflns_Laue_measured_fraction_full 0.971
_diffrn_reflns_Laue_measured_fraction_max 0.956
_diffrn_reflns_limit_h_max 15
_diffrn_reflns_limit_h_min -11
_diffrn_reflns_limit_k_max 17
_diffrn_reflns_limit_k_min -19
_diffrn_reflns_limit_l_max 27
_diffrn_reflns_limit_l_min -26
_diffrn_reflns_number 10141
_diffrn_reflns_point_group_measured_fraction_full 0.971
_diffrn_reflns_point_group_measured_fraction_max 0.956
_diffrn_reflns_theta_full 25.242
_diffrn_reflns_theta_max 30.475
_diffrn_reflns_theta_min 6.955
_exptl_absorpt_coefficient_mu 14.349
_exptl_absorpt_correction_T_max 0.7057
_exptl_absorpt_correction_T_min 0.3444
_exptl_absorpt_correction_type empirical
_exptl_crystal_colour orange
_exptl_crystal_density_diffrn 3.5
_exptl_crystal_F_000 2712
_exptl_crystal_size_max 0.12
_exptl_crystal_size_mid 0.08
_exptl_crystal_size_min 0.05
_refine_diff_density_max 1.964
_refine_diff_density_min -1.765
_refine_diff_density_rms 0.251
_refine_ls_extinction_method none
_refine_ls_goodness_of_fit_ref 1.088
_refine_ls_hydrogen_treatment undef
_refine_ls_matrix_type full
_refine_ls_number_parameters 81
_refine_ls_number_reflns 2266
_refine_ls_number_restraints 0
_refine_ls_restrained_S_all 1.088
_refine_ls_R_factor_all 0.0475
_refine_ls_R_factor_gt 0.0344
_refine_ls_shift/su_max 0
_refine_ls_shift/su_mean 0
_refine_ls_structure_factor_coef Fsqd
_refine_ls_weighting_details 'w=1/[\s^2^(Fo^2^)+(0.0378P)^2^+2.1605P] where P=(Fo^2^+2Fc^2^)/3'
_refine_ls_weighting_scheme calc
_refine_ls_wR_factor_gt 0.0791
_refine_ls_wR_factor_ref 0.0828
_reflns_number_gt 1866
_reflns_number_total 2266
_reflns_threshold_expression 'I > 2\s(I)'
_cod_data_source_file J-Mater-Chem-C-2014-2-9813.cif
_cod_data_source_block filt1
_cod_depositor_comments
;
The following automatic conversions were performed:

data item '_symmetry_cell_setting' value 'Orthorhombic' was changed
to 'orthorhombic' in accordance with the built-in table derived from
the CIF Core dictionary named 'cif_core.dic' version 2.4.5 last
updated on 2014-11-21.

Automatic conversion script
Id: cif_fix_values 6909 2019-04-08 15:41:33Z antanas 
;
_cod_database_code 7233933
_shelx_estimated_absorpt_t_min 0.1788
_shelx_estimated_absorpt_t_max 0.488

loop_
_symmetry_equiv_pos_as_xyz
'x, y, z'
'-x, -y, z'
'x+1/2, -y, -z'
'-x+1/2, y, -z'
'x+1/2, y+1/2, z+1/2'
'-x+1/2, -y+1/2, z+1/2'
'x+1, -y+1/2, -z+1/2'
'-x+1, y+1/2, -z+1/2'
'-x, -y, -z'
'x, y, -z'
'-x-1/2, y, z'
'x-1/2, -y, z'
'-x+1/2, -y+1/2, -z+1/2'
'x+1/2, y+1/2, -z+1/2'
'-x, y+1/2, z+1/2'
'x, -y+1/2, z+1/2'

loop_
_atom_site_label
_atom_site_type_symbol
_atom_site_fract_x
_atom_site_fract_y
_atom_site_fract_z
_atom_site_U_iso_or_equiv
_atom_site_adp_type
_atom_site_occupancy
_atom_site_calc_flag
_atom_site_disorder_assembly
_atom_site_disorder_group
Cd1 Cd 0.75 0.36626(4) 0 0.01665(16) Uani 1 d . .
Mo1 Mo 0.25 0.13352(3) 0.20171(2) 0.01138(13) Uani 1 d . .
Mo2 Mo 0.37450(3) 0.29873(3) 0.19224(2) 0.01299(11) Uani 1 d . .
Br1 Br 0.49540(5) 0.36418(3) 0.29718(2) 0.02079(13) Uani 1 d . .
Br2 Br 0.25 0.46086(4) 0.18425(3) 0.02097(16) Uani 1 d . .
Br3 Br 0.25 0.23095(5) 0.08919(3) 0.02113(16) Uani 1 d . .
N1 N 0.25 -0.0708(5) 0.1101(4) 0.0445(17) Uani 1 d . .
O1 O 0.75 0.1919(7) 0 0.047(2) Uani 1 d . .
C2 C 0.5209(5) 0.3527(3) 0.1211(2) 0.0257(11) Uani 1 d . .
N2 N 0.5980(5) 0.3723(3) 0.0823(2) 0.0363(11) Uani 1 d . .
C1 C 0.25 -0.0036(4) 0.1415(3) 0.0112(11) Uani 1 d . .
O2 O 0.7940(11) 0.5386(7) 0 0.045(4) Uani 0.5 d . .

loop_
_atom_site_aniso_label
_atom_site_aniso_U_11
_atom_site_aniso_U_22
_atom_site_aniso_U_33
_atom_site_aniso_U_23
_atom_site_aniso_U_13
_atom_site_aniso_U_12
Cd1 0.0161(4) 0.0215(3) 0.0124(3) 0 0 0
Mo1 0.0128(3) 0.0112(2) 0.0101(2) -0.00113(17) 0 0
Mo2 0.0135(2) 0.01421(19) 0.01128(19) 0.00021(13) 0.00352(13) -0.00183(13)
Br1 0.0139(3) 0.0219(2) 0.0265(3) -0.00501(17) -0.00283(18) -0.00490(16)
Br2 0.0318(4) 0.0132(3) 0.0179(3) 0.0052(2) 0 0
Br3 0.0316(4) 0.0236(3) 0.0082(3) -0.0001(2) 0 0
N1 0.035(4) 0.045(4) 0.054(4) -0.008(4) 0 0
O1 0.061(6) 0.074(6) 0.006(3) 0 0 0
C2 0.023(3) 0.032(3) 0.023(2) -0.008(2) 0.004(2) -0.007(2)
N2 0.035(3) 0.045(3) 0.029(2) -0.0063(19) 0.009(2) -0.012(2)
C1 0.006(3) 0.014(3) 0.013(3) -0.001(2) 0 0
O2 0.080(13) 0.024(4) 0.031(5) 0 0 -0.007(5)

loop_
_atom_type_symbol
_atom_type_description
_atom_type_scat_dispersion_real
_atom_type_scat_dispersion_imag
_atom_type_scat_source
C C 0.0033 0.0016 'International Tables Vol C Tables 4.2.6.8 and 6.1.1.4'
H H 0 0 'International Tables Vol C Tables 4.2.6.8 and 6.1.1.4'
N N 0.0061 0.0033 'International Tables Vol C Tables 4.2.6.8 and 6.1.1.4'
O O 0.0106 0.006 'International Tables Vol C Tables 4.2.6.8 and 6.1.1.4'
Br Br -0.2901 2.4595 'International Tables Vol C Tables 4.2.6.8 and 6.1.1.4'
Mo Mo -1.6832 0.6857 'International Tables Vol C Tables 4.2.6.8 and 6.1.1.4'
Cd Cd -0.8075 1.2024 'International Tables Vol C Tables 4.2.6.8 and 6.1.1.4'

loop_
_geom_angle_atom_site_label_1
_geom_angle_atom_site_label_2
_geom_angle_atom_site_label_3
_geom_angle
_geom_angle_site_symmetry_1
_geom_angle_site_symmetry_3
N2 Cd1 N2 89.6(3) . 11_755
N2 Cd1 N2 90.3(3) . 10
N2 Cd1 N2 175.9(2) 11_755 10
N2 Cd1 N2 175.9(2) . 4_655
N2 Cd1 N2 90.3(3) 11_755 4_655
N2 Cd1 N2 89.6(3) 10 4_655
N2 Cd1 O1 92.07(12) . .
N2 Cd1 O1 92.07(12) 11_755 .
N2 Cd1 O1 92.07(12) 10 .
N2 Cd1 O1 92.07(12) 4_655 .
N2 Cd1 O2 95.8(2) . .
N2 Cd1 O2 80.1(2) 11_755 .
N2 Cd1 O2 95.8(2) 10 .
N2 Cd1 O2 80.1(2) 4_655 .
O1 Cd1 O2 168.9(3) . .
N2 Cd1 O2 80.1(2) . 11_755
N2 Cd1 O2 95.8(2) 11_755 11_755
N2 Cd1 O2 80.1(2) 10 11_755
N2 Cd1 O2 95.8(2) 4_655 11_755
O1 Cd1 O2 168.9(3) . 11_755
O2 Cd1 O2 22.2(6) . 11_755
C1 Mo1 Br3 89.15(15) . .
C1 Mo1 Br2 91.99(15) . 13
Br3 Mo1 Br2 178.86(3) . 13
C1 Mo1 Br1 90.849(14) . 7_455
Br3 Mo1 Br1 90.051(14) . 7_455
Br2 Mo1 Br1 89.932(14) 13 7_455
C1 Mo1 Br1 90.849(14) . 13
Br3 Mo1 Br1 90.051(14) . 13
Br2 Mo1 Br1 89.932(14) 13 13
Br1 Mo1 Br1 178.30(3) 7_455 13
C1 Mo1 Mo2 133.93(11) . .
Br3 Mo1 Mo2 59.473(16) . .
Br2 Mo1 Mo2 119.60(2) 13 .
Br1 Mo1 Mo2 59.349(13) 7_455 .
Br1 Mo1 Mo2 119.337(19) 13 .
C1 Mo1 Mo2 133.93(11) . 11_655
Br3 Mo1 Mo2 59.473(16) . 11_655
Br2 Mo1 Mo2 119.60(2) 13 11_655
Br1 Mo1 Mo2 119.337(19) 7_455 11_655
Br1 Mo1 Mo2 59.348(13) 13 11_655
Mo2 Mo1 Mo2 59.991(19) . 11_655
C1 Mo1 Mo2 136.03(10) . 7_455
Br3 Mo1 Mo2 119.52(2) . 7_455
Br2 Mo1 Mo2 59.548(16) 13 7_455
Br1 Mo1 Mo2 59.302(14) 7_455 7_455
Br1 Mo1 Mo2 119.24(2) 13 7_455
Mo2 Mo1 Mo2 60.050(16) . 7_455
Mo2 Mo1 Mo2 90.016(18) 11_655 7_455
C1 Mo1 Mo2 136.03(10) . 13
Br3 Mo1 Mo2 119.52(2) . 13
Br2 Mo1 Mo2 59.548(16) 13 13
Br1 Mo1 Mo2 119.24(2) 7_455 13
Br1 Mo1 Mo2 59.302(14) 13 13
Mo2 Mo1 Mo2 90.016(18) . 13
Mo2 Mo1 Mo2 60.050(16) 11_655 13
Mo2 Mo1 Mo2 59.945(19) 7_455 13
C2 Mo2 Br1 92.33(13) . .
C2 Mo2 Br1 89.75(13) . 7_455
Br1 Mo2 Br1 89.62(2) . 7_455
C2 Mo2 Br3 89.02(13) . .
Br1 Mo2 Br3 178.63(2) . .
Br1 Mo2 Br3 90.118(19) 7_455 .
C2 Mo2 Br2 91.62(13) . .
Br1 Mo2 Br2 89.981(19) . .
Br1 Mo2 Br2 178.58(2) 7_455 .
Br3 Mo2 Br2 90.25(2) . .
C2 Mo2 Mo2 134.38(14) . 11_655
Br1 Mo2 Mo2 119.603(13) . 11_655
Br1 Mo2 Mo2 119.594(13) 7_455 11_655
Br3 Mo2 Mo2 59.435(10) . 11_655
Br2 Mo2 Mo2 59.513(10) . 11_655
C2 Mo2 Mo1 133.13(12) . .
Br1 Mo2 Mo1 119.41(2) . .
Br1 Mo2 Mo1 59.592(14) 7_455 .
Br3 Mo2 Mo1 59.343(18) . .
Br2 Mo2 Mo1 119.515(16) . .
Mo2 Mo2 Mo1 60.005(9) 11_655 .
C2 Mo2 Mo1 136.87(12) . 13
Br1 Mo2 Mo1 59.577(15) . 13
Br1 Mo2 Mo1 119.307(19) 7_455 13
Br3 Mo2 Mo1 119.460(16) . 13
Br2 Mo2 Mo1 59.357(18) . 13
Mo2 Mo2 Mo1 60.028(10) 11_655 13
Mo1 Mo2 Mo1 89.985(18) . 13
C2 Mo2 Mo2 135.56(14) . 7_455
Br1 Mo2 Mo2 59.401(15) . 7_455
Br1 Mo2 Mo2 59.367(15) 7_455 7_455
Br3 Mo2 Mo2 119.35(2) . 7_455
Br2 Mo2 Mo2 119.30(2) . 7_455
Mo2 Mo2 Mo2 90 11_655 7_455
Mo1 Mo2 Mo2 60.011(15) . 7_455
Mo1 Mo2 Mo2 59.941(15) 13 7_455
Mo2 Br1 Mo2 61.232(17) . 7_455
Mo2 Br1 Mo1 61.121(16) . 13
Mo2 Br1 Mo1 61.061(16) 7_455 13
Mo1 Br2 Mo2 61.097(17) 13 11_655
Mo1 Br2 Mo2 61.096(17) 13 .
Mo2 Br2 Mo2 60.97(2) 11_655 .
Mo1 Br3 Mo2 61.185(16) . .
Mo1 Br3 Mo2 61.185(16) . 11_655
Mo2 Br3 Mo2 61.13(2) . 11_655
N2 C2 Mo2 173.9(4) . .
C2 N2 Cd1 164.2(4) . .
N1 C1 Mo1 178.4(6) . .
O2 O2 Cd1 78.9(3) 11_755 .

loop_
_geom_bond_atom_site_label_1
_geom_bond_atom_site_label_2
_geom_bond_distance
_geom_bond_site_symmetry_2
Cd1 N2 2.289(5) .
Cd1 N2 2.289(5) 11_755
Cd1 N2 2.289(5) 10
Cd1 N2 2.289(5) 4_655
Cd1 O1 2.405(9) .
Cd1 O2 2.423(9) .
Cd1 O2 2.423(9) 11_755
Mo1 C1 2.232(6) .
Mo1 Br3 2.5929(7) .
Mo1 Br2 2.5973(8) 13
Mo1 Br1 2.6027(5) 7_455
Mo1 Br1 2.6027(5) 13
Mo1 Mo2 2.6409(5) .
Mo1 Mo2 2.6410(5) 11_655
Mo1 Mo2 2.6429(5) 7_455
Mo1 Mo2 2.6429(5) 13
Mo2 C2 2.221(5) .
Mo2 Br1 2.5953(6) .
Mo2 Br1 2.5962(5) 7_455
Mo2 Br3 2.5964(6) .
Mo2 Br2 2.6024(6) .
Mo2 Mo2 2.6406(7) 11_655
Mo2 Mo1 2.6429(5) 13
Mo2 Mo2 2.6439(7) 7_455
Br1 Mo2 2.5962(5) 7_455
Br1 Mo1 2.6026(5) 13
Br2 Mo1 2.5973(8) 13
Br2 Mo2 2.6024(6) 11_655
Br3 Mo2 2.5964(6) 11_655
N1 C1 1.116(8) .
C2 N2 1.150(6) .
O2 O2 0.93(2) 11_755
